data_4311992
loop_
_publ_author_name
'H. V. Rasika Dias'
'Shreeyukta Singh'

_publ_contact_author_address
;Department of Chemistry and Biochemistry
The University of Texas at Arlington
Arlington, Texas 76019-0065, USA
;
_publ_contact_author_email dias@uta.edu
_publ_contact_author_fax 817-272-3808
_publ_contact_author_name 'Prof. H. V. R. Dias'
_publ_contact_author_phone 817-272-3813
_publ_section_title
;
 Silver(I) Complexes of a Sterically Demanding Fluorinated
 Triazapentadienyl Ligand [N{(C3F7)C(Dipp)N}2]- (Dipp =
 2,6-Diisopropylphenyl)
;
_journal_name_full 'Inorganic Chemistry'
_journal_page_first 7396
_journal_page_last 7402
_journal_paper_doi 10.1021/ic0491231
_journal_volume 43
_journal_year 2004
_chemical_formula_sum 'C34 H37 Ag F14 N4'
_chemical_formula_weight 875.55
_chemical_name_common CH3CNAg[N{(C3F7)C(Dipp)N}2]
_chemical_name_systematic
; 
 ? 
;
_space_group_IT_number 33
_symmetry_cell_setting orthorhombic
_symmetry_space_group_name_Hall 'P 2c -2n'
_symmetry_space_group_name_H-M 'P n a 21'
_atom_sites_solution_hydrogens geom
_atom_sites_solution_primary direct
_atom_sites_solution_secondary difmap
_audit_creation_method SHELXL-97
_cell_angle_alpha 90.00
_cell_angle_beta 90.00
_cell_angle_gamma 90.00
_cell_formula_units_Z 4
_cell_length_a 18.4525(8)
_cell_length_b 12.0836(5)
_cell_length_c 16.6622(7)
_cell_measurement_reflns_used 6918
_cell_measurement_temperature 100(2)
_cell_measurement_theta_max 28.27
_cell_measurement_theta_min 2.36
_cell_volume 3715.2(3)
_computing_cell_refinement 'Bruker SMART'
_computing_data_collection 'Bruker SMART'
_computing_data_reduction 'Bruker SAINT'
_computing_molecular_graphics 'Bruker SHELXTL'
_computing_publication_material 'Bruker SHELXTL'
_computing_structure_refinement 'SHELXL-97 (Sheldrick, 1997)'
_computing_structure_solution 'SHELXS-97 (Sheldrick, 1990)'
_diffrn_ambient_temperature 100(2)
_diffrn_measured_fraction_theta_full 0.995
_diffrn_measured_fraction_theta_max 0.995
_diffrn_measurement_device_type 'CCD area detector'
_diffrn_measurement_method 'phi and omega scans'
_diffrn_radiation_monochromator graphite
_diffrn_radiation_source 'fine-focus sealed tube'
_diffrn_radiation_type MoK\a
_diffrn_radiation_wavelength 0.71073
_diffrn_reflns_av_R_equivalents 0.0216
_diffrn_reflns_av_sigmaI/netI 0.0224
_diffrn_reflns_limit_h_max 24
_diffrn_reflns_limit_h_min -23
_diffrn_reflns_limit_k_max 16
_diffrn_reflns_limit_k_min -16
_diffrn_reflns_limit_l_max 21
_diffrn_reflns_limit_l_min -22
_diffrn_reflns_number 33435
_diffrn_reflns_theta_full 28.28
_diffrn_reflns_theta_max 28.28
_diffrn_reflns_theta_min 2.01
_exptl_absorpt_coefficient_mu 0.643
_exptl_absorpt_correction_T_max 0.8609
_exptl_absorpt_correction_T_min 0.8455
_exptl_absorpt_correction_type none
_exptl_absorpt_process_details SADABS
_exptl_crystal_colour colorless
_exptl_crystal_density_diffrn 1.565
_exptl_crystal_density_meas 0
_exptl_crystal_density_method 'not measured'
_exptl_crystal_description parallelpipe
_exptl_crystal_F_000 1768
_exptl_crystal_size_max 0.27
_exptl_crystal_size_mid 0.25
_exptl_crystal_size_min 0.24
_refine_diff_density_max 0.548
_refine_diff_density_min -0.189
_refine_diff_density_rms 0.052
_refine_ls_abs_structure_details 'Flack H D (1983), Acta Cryst. A39, 876-881'
_refine_ls_abs_structure_Flack 0.001(12)
_refine_ls_extinction_method none
_refine_ls_goodness_of_fit_ref 1.041
_refine_ls_hydrogen_treatment mixed
_refine_ls_matrix_type full
_refine_ls_number_parameters 487
_refine_ls_number_reflns 9084
_refine_ls_number_restraints 1
_refine_ls_restrained_S_all 1.041
_refine_ls_R_factor_all 0.0231
_refine_ls_R_factor_gt 0.0221
_refine_ls_shift/su_max 0.002
_refine_ls_shift/su_mean 0.000
_refine_ls_structure_factor_coef Fsqd
_refine_ls_weighting_details 'calc w=1/[\s^2^(Fo^2^)+(0.0330P)^2^+0.3960P] where P=(Fo^2^+2Fc^2^)/3'
_refine_ls_weighting_scheme calc
_refine_ls_wR_factor_gt 0.0550
_refine_ls_wR_factor_ref 0.0556
_reflns_number_gt 8747
_reflns_number_total 9084
_reflns_threshold_expression >2sigma(I)
_cod_data_source_file ic0491231si20040705_105700_1.cif
_cod_data_source_block dias75a
_cod_depositor_comments
;
The following automatic conversions were performed:
'_symmetry_cell_setting' value 'Orthorhombic' changed to 'orthorhombic'
according to '/home/saulius/struct/CIF-dictionaries/cif_core.dic'
dictionary named 'cif_core.dic' version 2.4.1 from 2010-06-29.

Automatic conversion script
Id: cif_fix_enum 1527 2010-12-29 10:47:43Z saulius 
;
_cod_database_code 4311992

loop_
_symmetry_equiv_pos_as_xyz
'x, y, z'
'-x, -y, z+1/2'
'x+1/2, -y+1/2, z'
'-x+1/2, y+1/2, z+1/2'

loop_
_atom_site_label
_atom_site_type_symbol
_atom_site_fract_x
_atom_site_fract_y
_atom_site_fract_z
_atom_site_U_iso_or_equiv
_atom_site_adp_type
_atom_site_occupancy
_atom_site_symmetry_multiplicity
_atom_site_calc_flag
_atom_site_refinement_flags
_atom_site_disorder_assembly
_atom_site_disorder_group
Ag Ag 0.748024(5) 0.134796(8) 0.858499(15) 0.02114(4) Uani 1 1 d . . .
N1 N 0.80572(7) 0.03174(11) 0.68440(8) 0.0183(3) Uani 1 1 d . . .
N2 N 0.85114(7) 0.13113(9) 0.79714(8) 0.0163(2) Uani 1 1 d . . .
N3 N 0.91351(7) 0.21874(10) 0.90442(7) 0.0184(2) Uani 1 1 d . . .
N4 N 0.64983(8) 0.14223(11) 0.92281(10) 0.0267(3) Uani 1 1 d . . .
F1 F 0.94509(5) 0.22917(7) 0.69029(5) 0.02203(18) Uani 1 1 d . . .
F2 F 0.93140(5) 0.09185(8) 0.60640(5) 0.02380(19) Uani 1 1 d . . .
F3 F 0.79704(5) 0.28733(8) 0.64758(5) 0.02423(19) Uani 1 1 d . . .
F4 F 0.81458(5) 0.17926(8) 0.54425(6) 0.02381(19) Uani 1 1 d . . .
F5 F 0.91066(6) 0.41054(8) 0.61061(7) 0.0347(2) Uani 1 1 d . . .
F6 F 0.94754(6) 0.29477(9) 0.52109(7) 0.0372(2) Uani 1 1 d . . .
F7 F 0.84612(7) 0.38103(10) 0.50567(7) 0.0415(3) Uani 1 1 d . . .
F8 F 1.03633(5) 0.18582(8) 0.81159(6) 0.02485(19) Uani 1 1 d . . .
F9 F 0.98359(5) 0.04226(8) 0.75657(5) 0.02173(18) Uani 1 1 d . . .
F10 F 1.04550(5) 0.09331(8) 0.94962(6) 0.0277(2) Uani 1 1 d . . .
F11 F 0.95798(5) -0.02370(7) 0.92575(6) 0.02479(19) Uani 1 1 d . . .
F12 F 1.11976(5) -0.00943(9) 0.81810(7) 0.0341(2) Uani 1 1 d . . .
F13 F 1.03768(6) -0.13666(8) 0.82400(7) 0.0329(2) Uani 1 1 d . . .
F14 F 1.10229(6) -0.09896(10) 0.92802(7) 0.0404(3) Uani 1 1 d . . .
C9 C 0.75093(8) -0.02423(14) 0.72883(10) 0.0209(3) Uani 1 1 d . . .
C14 C 0.67849(9) 0.00268(14) 0.70890(10) 0.0249(3) Uani 1 1 d . . .
C13 C 0.62291(10) -0.05020(16) 0.75146(12) 0.0344(4) Uani 1 1 d . . .
H13 H 0.5739 -0.0316 0.7404 0.041 Uiso 1 1 calc R . .
C12 C 0.63805(13) -0.12886(17) 0.80913(14) 0.0403(5) Uani 1 1 d . . .
H12 H 0.5996 -0.1619 0.8385 0.048 Uiso 1 1 calc R . .
C11 C 0.70905(12) -0.15989(16) 0.82445(12) 0.0363(4) Uani 1 1 d . . .
H11 H 0.7185 -0.2167 0.8625 0.044 Uiso 1 1 calc R . .
C10 C 0.76708(11) -0.10873(14) 0.78468(11) 0.0266(3) Uani 1 1 d . . .
C18 C 0.66100(9) 0.08650(14) 0.64488(11) 0.0275(3) Uani 1 1 d . . .
H18 H 0.7062 0.1006 0.6135 0.033 Uiso 1 1 calc R . .
C20 C 0.60283(10) 0.04444(19) 0.58617(13) 0.0389(5) Uani 1 1 d . . .
H20A H 0.6183 -0.0264 0.5632 0.058 Uiso 1 1 calc R . .
H20B H 0.5962 0.0986 0.5430 0.058 Uiso 1 1 calc R . .
H20C H 0.5570 0.0343 0.6149 0.058 Uiso 1 1 calc R . .
C19 C 0.63682(11) 0.19659(16) 0.68220(13) 0.0382(4) Uani 1 1 d . . .
H19A H 0.5909 0.1859 0.7107 0.057 Uiso 1 1 calc R . .
H19B H 0.6303 0.2518 0.6397 0.057 Uiso 1 1 calc R . .
H19C H 0.6738 0.2224 0.7200 0.057 Uiso 1 1 calc R . .
C15 C 0.84491(12) -0.14709(13) 0.79794(12) 0.0286(4) Uani 1 1 d . . .
H15 H 0.8756 -0.0793 0.8030 0.034 Uiso 1 1 calc R . .
C17 C 0.87205(11) -0.21142(15) 0.72451(12) 0.0331(4) Uani 1 1 d . . .
H17A H 0.8432 -0.2789 0.7180 0.050 Uiso 1 1 calc R . .
H17B H 0.9231 -0.2312 0.7322 0.050 Uiso 1 1 calc R . .
H17C H 0.8672 -0.1652 0.6765 0.050 Uiso 1 1 calc R . .
C16 C 0.85563(13) -0.21519(14) 0.87471(11) 0.0389(5) Uani 1 1 d . . .
H16A H 0.8370 -0.1736 0.9208 0.058 Uiso 1 1 calc R . .
H16B H 0.9074 -0.2301 0.8824 0.058 Uiso 1 1 calc R . .
H16C H 0.8293 -0.2854 0.8700 0.058 Uiso 1 1 calc R . .
C1 C 0.84977(8) 0.09853(12) 0.71816(9) 0.0163(3) Uani 1 1 d . . .
C3 C 0.89536(8) 0.16132(13) 0.65522(9) 0.0181(3) Uani 1 1 d . . .
C4 C 0.84800(8) 0.23810(13) 0.60147(9) 0.0208(3) Uani 1 1 d . . .
C5 C 0.88969(10) 0.33300(15) 0.55871(11) 0.0283(3) Uani 1 1 d . . .
C2 C 0.91062(8) 0.15996(11) 0.84065(8) 0.0159(3) Uani 1 1 d . . .
C6 C 0.98526(8) 0.10743(12) 0.82323(9) 0.0186(3) Uani 1 1 d . . .
C7 C 1.01340(9) 0.03205(13) 0.89219(9) 0.0213(3) Uani 1 1 d . . .
C8 C 1.06953(9) -0.05515(14) 0.86412(11) 0.0279(3) Uani 1 1 d . . .
C21 C 0.85122(8) 0.27211(12) 0.93696(9) 0.0187(3) Uani 1 1 d . . .
C26 C 0.81976(9) 0.36575(12) 0.89921(10) 0.0209(3) Uani 1 1 d . . .
C25 C 0.76300(9) 0.41906(14) 0.93925(11) 0.0254(3) Uani 1 1 d . . .
H25 H 0.7406 0.4813 0.9148 0.030 Uiso 1 1 calc R . .
C24 C 0.73849(10) 0.38388(16) 1.01335(12) 0.0286(4) Uani 1 1 d . . .
H24 H 0.6997 0.4217 1.0390 0.034 Uiso 1 1 calc R . .
C23 C 0.77046(10) 0.29349(15) 1.05016(11) 0.0275(3) Uani 1 1 d . . .
H23 H 0.7534 0.2699 1.1012 0.033 Uiso 1 1 calc R . .
C22 C 0.82737(9) 0.23632(13) 1.01359(9) 0.0225(3) Uani 1 1 d . . .
C30 C 0.85039(9) 0.40990(12) 0.82104(10) 0.0228(3) Uani 1 1 d . . .
H30 H 0.8634 0.3446 0.7871 0.027 Uiso 1 1 calc R . .
C32 C 0.79602(9) 0.47998(14) 0.77327(11) 0.0281(3) Uani 1 1 d . . .
H32A H 0.7508 0.4385 0.7667 0.042 Uiso 1 1 calc R . .
H32B H 0.8163 0.4972 0.7204 0.042 Uiso 1 1 calc R . .
H32C H 0.7863 0.5489 0.8023 0.042 Uiso 1 1 calc R . .
C31 C 0.92059(10) 0.47507(15) 0.83677(12) 0.0340(4) Uani 1 1 d . . .
H31A H 0.9100 0.5389 0.8711 0.051 Uiso 1 1 calc R . .
H31B H 0.9407 0.5009 0.7856 0.051 Uiso 1 1 calc R . .
H31C H 0.9559 0.4270 0.8636 0.051 Uiso 1 1 calc R . .
C27 C 0.86216(10) 0.13744(13) 1.05426(10) 0.0266(4) Uani 1 1 d . . .
H27 H 0.9090 0.1225 1.0261 0.032 Uiso 1 1 calc R . .
C29 C 0.81539(14) 0.03488(18) 1.04546(17) 0.0496(6) Uani 1 1 d . . .
H29A H 0.7682 0.0478 1.0708 0.074 Uiso 1 1 calc R . .
H29B H 0.8393 -0.0279 1.0716 0.074 Uiso 1 1 calc R . .
H29C H 0.8084 0.0185 0.9884 0.074 Uiso 1 1 calc R . .
C28 C 0.87982(15) 0.1601(2) 1.14253(12) 0.0510(6) Uani 1 1 d . . .
H28A H 0.9080 0.2285 1.1468 0.076 Uiso 1 1 calc R . .
H28B H 0.9081 0.0983 1.1643 0.076 Uiso 1 1 calc R . .
H28C H 0.8347 0.1678 1.1730 0.076 Uiso 1 1 calc R . .
C33 C 0.60215(9) 0.15207(13) 0.96532(10) 0.0230(3) Uani 1 1 d . . .
C34 C 0.54107(10) 0.16549(17) 1.02017(12) 0.0332(4) Uani 1 1 d . . .
H34A H 0.5559 0.2115 1.0658 0.050 Uiso 1 1 calc R . .
H34B H 0.5255 0.0927 1.0396 0.050 Uiso 1 1 calc R . .
H34C H 0.5008 0.2013 0.9919 0.050 Uiso 1 1 calc R . .

loop_
_atom_site_aniso_label
_atom_site_aniso_U_11
_atom_site_aniso_U_22
_atom_site_aniso_U_33
_atom_site_aniso_U_23
_atom_site_aniso_U_13
_atom_site_aniso_U_12
Ag 0.01800(6) 0.02632(6) 0.01911(6) -0.00470(6) 0.00419(4) -0.00263(4)
N1 0.0198(6) 0.0181(6) 0.0171(6) -0.0028(5) 0.0015(5) -0.0006(5)
N2 0.0171(6) 0.0163(6) 0.0156(6) -0.0015(4) 0.0004(5) -0.0015(4)
N3 0.0202(6) 0.0180(6) 0.0171(6) 0.0001(5) -0.0016(5) -0.0014(5)
N4 0.0242(7) 0.0293(7) 0.0265(8) -0.0034(6) 0.0016(6) -0.0048(5)
F1 0.0195(4) 0.0274(4) 0.0191(4) 0.0034(4) -0.0026(3) -0.0064(4)
F2 0.0235(5) 0.0299(5) 0.0181(4) 0.0002(4) 0.0060(3) 0.0058(4)
F3 0.0262(5) 0.0239(4) 0.0226(5) -0.0005(4) 0.0002(4) 0.0059(4)
F4 0.0246(4) 0.0300(5) 0.0168(4) -0.0011(4) -0.0040(4) -0.0008(4)
F5 0.0463(6) 0.0247(5) 0.0330(5) 0.0047(4) -0.0044(5) -0.0098(4)
F6 0.0375(6) 0.0431(6) 0.0311(6) 0.0065(5) 0.0108(5) -0.0080(5)
F7 0.0519(7) 0.0406(6) 0.0319(6) 0.0187(5) -0.0115(5) -0.0040(5)
F8 0.0184(4) 0.0301(5) 0.0260(5) 0.0051(4) -0.0005(3) -0.0045(4)
F9 0.0226(4) 0.0276(5) 0.0149(4) -0.0026(3) -0.0006(3) 0.0073(3)
F10 0.0320(5) 0.0317(5) 0.0192(5) -0.0024(4) -0.0083(4) 0.0023(4)
F11 0.0303(5) 0.0226(4) 0.0214(5) 0.0044(4) 0.0034(4) 0.0022(4)
F12 0.0228(5) 0.0487(6) 0.0307(5) -0.0003(5) 0.0017(4) 0.0104(4)
F13 0.0393(6) 0.0275(5) 0.0318(5) -0.0046(4) -0.0026(5) 0.0121(4)
F14 0.0461(7) 0.0485(6) 0.0267(5) 0.0054(5) -0.0078(5) 0.0246(5)
C9 0.0238(8) 0.0203(8) 0.0186(8) -0.0073(6) 0.0036(5) -0.0073(5)
C14 0.0221(7) 0.0279(8) 0.0247(8) -0.0144(7) 0.0028(6) -0.0066(6)
C13 0.0258(8) 0.0405(10) 0.0370(10) -0.0175(8) 0.0090(7) -0.0128(7)
C12 0.0436(12) 0.0396(11) 0.0376(11) -0.0117(8) 0.0174(9) -0.0239(8)
C11 0.0515(12) 0.0305(9) 0.0270(9) -0.0035(7) 0.0081(8) -0.0183(9)
C10 0.0392(9) 0.0197(7) 0.0209(8) -0.0052(6) 0.0035(7) -0.0103(7)
C18 0.0183(7) 0.0338(9) 0.0303(9) -0.0102(7) 0.0006(6) 0.0006(6)
C20 0.0231(8) 0.0538(12) 0.0398(11) -0.0164(9) -0.0063(8) 0.0017(8)
C19 0.0366(10) 0.0367(10) 0.0413(11) -0.0144(9) -0.0027(8) 0.0066(8)
C15 0.0419(10) 0.0181(7) 0.0257(9) -0.0006(6) -0.0038(7) -0.0031(7)
C17 0.0423(10) 0.0247(8) 0.0321(9) -0.0028(7) -0.0039(8) 0.0036(7)
C16 0.0662(13) 0.0213(8) 0.0293(10) 0.0036(7) -0.0063(8) -0.0058(8)
C1 0.0163(6) 0.0171(6) 0.0156(7) 0.0010(5) 0.0010(5) 0.0024(5)
C3 0.0171(7) 0.0204(7) 0.0169(7) -0.0004(5) 0.0000(5) 0.0001(6)
C4 0.0216(7) 0.0236(7) 0.0171(7) 0.0007(6) -0.0012(6) -0.0006(6)
C5 0.0331(9) 0.0295(8) 0.0223(8) 0.0065(7) -0.0023(7) -0.0024(7)
C2 0.0174(6) 0.0153(6) 0.0150(7) 0.0020(5) 0.0017(5) -0.0004(5)
C6 0.0196(7) 0.0209(7) 0.0152(6) -0.0008(6) -0.0005(5) 0.0000(6)
C7 0.0225(7) 0.0240(7) 0.0173(7) -0.0005(6) -0.0006(6) 0.0029(6)
C8 0.0286(7) 0.0334(8) 0.0216(7) 0.0014(7) -0.0045(7) 0.0111(6)
C21 0.0193(7) 0.0193(7) 0.0173(7) -0.0055(5) -0.0014(5) -0.0021(5)
C26 0.0229(8) 0.0181(7) 0.0215(8) -0.0057(5) -0.0022(6) -0.0009(6)
C25 0.0267(8) 0.0232(8) 0.0264(9) -0.0070(7) -0.0020(7) 0.0031(6)
C24 0.0275(9) 0.0310(9) 0.0274(10) -0.0131(7) 0.0035(7) 0.0008(7)
C23 0.0297(8) 0.0311(9) 0.0218(8) -0.0078(7) 0.0050(7) -0.0028(7)
C22 0.0272(8) 0.0226(7) 0.0179(7) -0.0057(6) -0.0003(6) -0.0024(6)
C30 0.0269(8) 0.0163(7) 0.0250(8) -0.0011(6) 0.0002(6) 0.0023(6)
C32 0.0352(9) 0.0221(8) 0.0271(8) 0.0001(6) -0.0030(7) 0.0052(7)
C31 0.0315(9) 0.0288(9) 0.0417(11) 0.0051(7) -0.0004(7) -0.0043(7)
C27 0.0352(10) 0.0288(9) 0.0158(8) 0.0002(6) 0.0014(7) 0.0039(7)
C29 0.0593(14) 0.0297(10) 0.0599(15) 0.0096(10) -0.0110(12) -0.0052(10)
C28 0.0760(17) 0.0545(13) 0.0224(10) -0.0048(9) -0.0105(10) 0.0191(12)
C33 0.0213(8) 0.0250(7) 0.0228(8) 0.0040(6) -0.0014(6) -0.0014(6)
C34 0.0225(8) 0.0474(11) 0.0298(9) 0.0132(8) 0.0088(7) 0.0081(7)

loop_
_atom_type_symbol
_atom_type_description
_atom_type_scat_dispersion_real
_atom_type_scat_dispersion_imag
_atom_type_scat_source
C C 0.0033 0.0016 'International Tables Vol C Tables 4.2.6.8 and 6.1.1.4'
H H 0.0000 0.0000 'International Tables Vol C Tables 4.2.6.8 and 6.1.1.4'
N N 0.0061 0.0033 'International Tables Vol C Tables 4.2.6.8 and 6.1.1.4'
F F 0.0171 0.0103 'International Tables Vol C Tables 4.2.6.8 and 6.1.1.4'
Ag Ag -0.8971 1.1015 'International Tables Vol C Tables 4.2.6.8 and 6.1.1.4'

loop_
_geom_angle_atom_site_label_1
_geom_angle_atom_site_label_2
_geom_angle_atom_site_label_3
_geom_angle
_geom_angle_site_symmetry_1
_geom_angle_site_symmetry_3
_geom_angle_publ_flag
N4 Ag N2 177.33(6) . . ?
C1 N1 C9 121.56(13) . . ?
C2 N2 C1 126.76(13) . . ?
C2 N2 Ag 116.94(10) . . ?
C1 N2 Ag 116.29(10) . . ?
C2 N3 C21 122.26(13) . . ?
C33 N4 Ag 171.05(14) . . ?
C10 C9 C14 121.31(15) . . ?
C10 C9 N1 122.40(14) . . ?
C14 C9 N1 116.07(15) . . ?
C13 C14 C9 117.89(18) . . ?
C13 C14 C18 120.55(16) . . ?
C9 C14 C18 121.55(15) . . ?
C12 C13 C14 121.23(19) . . ?
C13 C12 C11 120.37(18) . . ?
C12 C11 C10 121.0(2) . . ?
C11 C10 C9 117.94(19) . . ?
C11 C10 C15 121.09(18) . . ?
C9 C10 C15 120.90(15) . . ?
C14 C18 C19 110.99(15) . . ?
C14 C18 C20 112.19(15) . . ?
C19 C18 C20 109.95(15) . . ?
C10 C15 C17 110.24(15) . . ?
C10 C15 C16 113.91(17) . . ?
C17 C15 C16 110.57(14) . . ?
N1 C1 N2 127.98(14) . . ?
N1 C1 C3 111.01(13) . . ?
N2 C1 C3 119.98(13) . . ?
F2 C3 F1 107.58(12) . . ?
F2 C3 C1 111.93(12) . . ?
F1 C3 C1 111.81(12) . . ?
F2 C3 C4 107.54(12) . . ?
F1 C3 C4 105.43(12) . . ?
C1 C3 C4 112.18(12) . . ?
F4 C4 F3 108.53(12) . . ?
F4 C4 C5 107.06(13) . . ?
F3 C4 C5 106.26(13) . . ?
F4 C4 C3 110.57(12) . . ?
F3 C4 C3 108.99(12) . . ?
C5 C4 C3 115.17(13) . . ?
F6 C5 F7 109.04(15) . . ?
F6 C5 F5 108.61(14) . . ?
F7 C5 F5 107.48(14) . . ?
F6 C5 C4 111.07(14) . . ?
F7 C5 C4 109.13(14) . . ?
F5 C5 C4 111.42(14) . . ?
N3 C2 N2 128.18(14) . . ?
N3 C2 C6 110.32(12) . . ?
N2 C2 C6 120.94(12) . . ?
F8 C6 F9 107.72(12) . . ?
F8 C6 C2 111.17(12) . . ?
F9 C6 C2 111.78(12) . . ?
F8 C6 C7 106.49(12) . . ?
F9 C6 C7 105.75(11) . . ?
C2 C6 C7 113.55(12) . . ?
F11 C7 F10 108.30(12) . . ?
F11 C7 C8 107.02(13) . . ?
F10 C7 C8 107.10(13) . . ?
F11 C7 C6 110.26(12) . . ?
F10 C7 C6 110.48(12) . . ?
C8 C7 C6 113.47(13) . . ?
F12 C8 F13 109.15(15) . . ?
F12 C8 F14 108.09(13) . . ?
F13 C8 F14 107.94(13) . . ?
F12 C8 C7 111.04(13) . . ?
F13 C8 C7 111.13(13) . . ?
F14 C8 C7 109.38(14) . . ?
C22 C21 C26 121.02(14) . . ?
C22 C21 N3 117.06(13) . . ?
C26 C21 N3 121.48(14) . . ?
C25 C26 C21 117.52(15) . . ?
C25 C26 C30 121.77(15) . . ?
C21 C26 C30 120.59(14) . . ?
C24 C25 C26 121.97(17) . . ?
C25 C24 C23 119.93(17) . . ?
C24 C23 C22 121.15(17) . . ?
C23 C22 C21 118.38(15) . . ?
C23 C22 C27 120.87(15) . . ?
C21 C22 C27 120.75(14) . . ?
C26 C30 C32 113.31(14) . . ?
C26 C30 C31 110.33(14) . . ?
C32 C30 C31 110.87(14) . . ?
C22 C27 C29 111.08(16) . . ?
C22 C27 C28 112.26(15) . . ?
C29 C27 C28 111.09(19) . . ?
N4 C33 C34 179.6(2) . . ?

loop_
_geom_bond_atom_site_label_1
_geom_bond_atom_site_label_2
_geom_bond_distance
_geom_bond_site_symmetry_2
_geom_bond_publ_flag
Ag N4 2.1070(15) . ?
Ag N2 2.1605(13) . ?
N1 C1 1.2761(19) . ?
N1 C9 1.424(2) . ?
N2 C2 1.3607(19) . ?
N2 C1 1.3740(19) . ?
N3 C2 1.2792(19) . ?
N3 C21 1.4251(19) . ?
N4 C33 1.136(2) . ?
F1 C3 1.3621(17) . ?
F2 C3 1.3449(18) . ?
F3 C4 1.3522(18) . ?
F4 C4 1.3396(18) . ?
F5 C5 1.332(2) . ?
F6 C5 1.321(2) . ?
F7 C5 1.328(2) . ?
F8 C6 1.3502(18) . ?
F9 C6 1.3619(17) . ?
F10 C7 1.3470(18) . ?
F11 C7 1.3463(18) . ?
F12 C8 1.324(2) . ?
F13 C8 1.327(2) . ?
F14 C8 1.334(2) . ?
C9 C10 1.413(3) . ?
C9 C14 1.415(2) . ?
C14 C13 1.401(2) . ?
C14 C18 1.506(3) . ?
C13 C12 1.380(3) . ?
C12 C11 1.386(3) . ?
C11 C10 1.403(3) . ?
C10 C15 1.525(3) . ?
C18 C19 1.535(2) . ?
C18 C20 1.539(2) . ?
C15 C17 1.534(3) . ?
C15 C16 1.534(3) . ?
C1 C3 1.544(2) . ?
C3 C4 1.558(2) . ?
C4 C5 1.554(2) . ?
C2 C6 1.544(2) . ?
C6 C7 1.555(2) . ?
C7 C8 1.550(2) . ?
C21 C22 1.418(2) . ?
C21 C26 1.419(2) . ?
C26 C25 1.399(2) . ?
C26 C30 1.517(2) . ?
C25 C24 1.382(3) . ?
C24 C23 1.385(3) . ?
C23 C22 1.397(2) . ?
C22 C27 1.516(2) . ?
C30 C32 1.535(2) . ?
C30 C31 1.539(2) . ?
C27 C29 1.517(3) . ?
C27 C28 1.531(3) . ?
C33 C34 1.460(2) . ?
